data_7711266
loop_
_publ_author_name
'Zhong, Xiao-Feng'
'Luo, Guo-Jun'
'Li, Wen-Bin'
'Chen, Xiong-Hai'
'Wu, Ying'
'Chen, Yi-Hui'
'Ye, Jia-Wen'
'Bai, Jie'
'Mo, Zong-Wen'
'Chen, Xiao-Ming'

_publ_section_title
;
 A series of naphthalenediimide-based metal&#x2212;organic frameworks:
 synthesis, photochromism and inkless and erasable printing
;
_journal_name_full 'Dalton Transactions'
_journal_paper_doi 10.1039/D2DT02290G
_journal_year 2022
_chemical_formula_moiety 'C47.25 H34.75 La2 N3.75 O26, 2.5[H2O], 0.5[C3H7NO]'
_chemical_formula_sum 'C48.75 H43.25 La2 N4.25 O29'
_chemical_formula_weight 1430.44
_space_group_crystal_system triclinic
_space_group_IT_number 2
_space_group_name_Hall '-P 1'
_space_group_name_H-M_alt 'P -1'
_atom_sites_solution_hydrogens mixed
_atom_sites_solution_primary iterative
_audit_creation_date 2022-09-12
_audit_creation_method
;
Olex2 1.3
(compiled 2020.11.12 svn.r5f609507 for OlexSys, GUI svn.r6408)
;
_audit_update_record
;
2022-09-13 deposited with the CCDC.	2022-09-16 downloaded from the CCDC.
;
_cell_angle_alpha 89.5480(10)
_cell_angle_beta 83.4300(10)
_cell_angle_gamma 74.6130(10)
_cell_formula_units_Z 2
_cell_length_a 10.31370(10)
_cell_length_b 13.1982(2)
_cell_length_c 19.8651(2)
_cell_measurement_reflns_used 20287
_cell_measurement_temperature 298(2)
_cell_measurement_theta_max 77.4250
_cell_measurement_theta_min 4.0770
_cell_volume 2589.32(6)
_computing_cell_refinement 'CrysAlisPro 1.171.41.122a (Rigaku OD, 2021)'
_computing_data_collection 'CrysAlisPro 1.171.41.122a (Rigaku OD, 2021)'
_computing_data_reduction 'CrysAlisPro 1.171.41.122a (Rigaku OD, 2021)'
_computing_molecular_graphics 'Olex2 1.3 (Dolomanov et al., 2009)'
_computing_publication_material 'Olex2 1.3 (Dolomanov et al., 2009)'
_computing_structure_refinement 'SHELXL 2018/3 (Sheldrick, 2015)'
_computing_structure_solution 'olex2.solve 1.3 (Bourhis et al., 2015)'
_diffrn_ambient_temperature 298(2)
_diffrn_detector_area_resol_mean 10.0000
_diffrn_detector_type HyPix
_diffrn_measured_fraction_theta_full 0.998
_diffrn_measured_fraction_theta_max 0.950
_diffrn_measurement_details
;
List of Runs (angles in degrees, time in seconds):

  # Type    Start    End  Width  t~exp~   \w     \q     \k     \f   Frames
#--------------------------------------------------------------------------
  1  \w    -47.00  24.00   0.50    0.47    --  -48.44  47.00  21.00  142
  2  \w   -120.00 -94.00   0.50    0.47    --  -48.44 -47.00-127.00   52
  3  \w     -2.00  25.00   0.50    0.47    --   48.44 -47.00-127.00   54
  4  \w     58.00 109.00   0.50    0.47    --   48.44  47.00  21.00  102
  5  \w   -163.00-121.00   0.50    1.89    --  -91.75 -47.00-127.00   84
  6  \w    -53.00 -28.00   0.50    1.89    --  -91.75  47.00  21.00   50
  7  \w    101.00 178.00   0.50    1.89    --  109.00  47.00  21.00  154
  8  \w    -71.00 -20.00   0.50    0.47    --  -48.44  77.00 -90.00  102
  9  \w   -119.00 -58.00   0.50    0.47    --  -48.44 -38.00 -90.00  122
 10  \w   -121.00 -73.00   0.50    0.47    --  -48.44-125.00-180.00   96
 11  \w    -22.00  21.00   0.50    0.47    --  -48.44  19.00 150.00   86
 12  \w     -8.00  23.00   0.50    0.47    --  -48.44  77.00 -90.00   62
 13  \w     41.00  74.00   0.50    0.47    --   48.44-125.00 -90.00   66
 14  \w   -102.00 -73.00   0.50    1.89    --  -91.75-125.00-150.00   58
 15  \w   -162.00-118.00   0.50    1.89    --  -91.75-125.00-150.00   88
 16  \w   -143.00 -70.00   0.50    1.89    --  -91.75 -77.00 -60.00  146
 17  \w    -61.00 -35.00   0.50    1.89    --  -91.75  57.00-150.00   52
 18  \w   -158.00-115.00   0.50    1.89    --  -91.75 -19.00 120.00   86
 19  \w    -66.00 -40.00   0.50    1.89    --  -91.75  57.00  90.00   52
 20  \w    -74.00 -22.00   0.50    1.89    --  -91.75 125.00  90.00  104
 21  \w    -65.00 -22.00   0.50    1.89    --  -91.75 125.00 150.00   86
 22  \w   -160.00 -86.00   0.50    1.89    --  -91.75 -99.00 -30.00  148
 23  \w     94.00 124.00   0.50    1.89    --  109.00  57.00-150.00   60
 24  \w     95.00 152.00   0.50    1.89    --  109.00 125.00 120.00  114
 25  \w     51.00 101.00   0.50    1.89    --  109.00 -99.00-180.00  100
 26  \w     82.00 112.00   0.50    1.89    --  109.00-125.00  30.00   60
 27  \w     40.00  65.00   0.50    1.89    --  109.00 -57.00 -90.00   50
 28  \w     36.00 101.00   0.50    1.89    --  109.00-125.00 -90.00  130
 29  \w     38.00  64.00   0.50    1.89    --  109.00 -99.00 -60.00   52
 30  \w     41.00 104.00   0.50    1.89    --  109.00-125.00 120.00  126
 31  \w     41.00 112.00   0.50    1.89    --  109.00-125.00 -60.00  142
 32  \w     37.00  63.00   0.50    1.89    --  109.00 -57.00-180.00   52
 33  \w     36.00 112.00   0.50    1.89    --  109.00-125.00-150.00  152
 34  \w     71.00 101.00   0.50    1.89    --  109.00-125.00 150.00   60
 35  \w     96.00 178.00   0.50    1.89    --  109.00  38.00 120.00  164
 36  \w     53.00 104.00   0.50    1.89    --  109.00 -99.00  30.00  102
 37  \w     40.00  65.00   0.50    1.89    --  109.00 -57.00-150.00   50
 38  \w    144.00 169.00   0.50    1.89    --  109.00  57.00-150.00   50
 39  \w     58.00 111.00   0.50    1.89    --  109.00-125.00-180.00  106
 40  \w     37.00  62.00   0.50    1.89    --  109.00 -57.00 -60.00   50
 41  \w     73.00 111.00   0.50    1.89    --  109.00-125.00 -30.00   76
 42  \w     41.00  66.00   0.50    1.89    --  109.00 -57.00   0.00   50
 43  \w     81.00 106.00   0.50    1.89    --  109.00 -99.00 -60.00   50
 44  \w     37.00  62.00   0.50    1.89    --  109.00 -57.00  30.00   50
;
_diffrn_measurement_device 'four-circle diffractometer'
_diffrn_measurement_device_type 'XtaLAB Synergy, Dualflex, HyPix'
_diffrn_measurement_method '\w scans'
_diffrn_radiation_type CuK\a
_diffrn_radiation_wavelength 1.54184
_diffrn_reflns_av_R_equivalents 0.0423
_diffrn_reflns_av_unetI/netI 0.0421
_diffrn_reflns_Laue_measured_fraction_full 0.998
_diffrn_reflns_Laue_measured_fraction_max 0.950
_diffrn_reflns_limit_h_max 13
_diffrn_reflns_limit_h_min -12
_diffrn_reflns_limit_k_max 16
_diffrn_reflns_limit_k_min -16
_diffrn_reflns_limit_l_max 25
_diffrn_reflns_limit_l_min -20
_diffrn_reflns_number 34300
_diffrn_reflns_point_group_measured_fraction_full 0.998
_diffrn_reflns_point_group_measured_fraction_max 0.950
_diffrn_reflns_theta_full 67.684
_diffrn_reflns_theta_max 77.684
_diffrn_reflns_theta_min 3.474
_exptl_absorpt_coefficient_mu 13.483
_exptl_absorpt_correction_T_max 0.8
_exptl_absorpt_correction_T_min 0.44192
_exptl_absorpt_correction_type multi-scan
_exptl_absorpt_process_details
;
CrysAlisPro 1.171.41.122a (Rigaku Oxford Diffraction, 2021)
Empirical absorption correction using spherical harmonics,
implemented in SCALE3 ABSPACK scaling algorithm.
;
_exptl_crystal_colour 'clear light brown'
_exptl_crystal_colour_lustre clear
_exptl_crystal_colour_modifier light
_exptl_crystal_colour_primary brown
_exptl_crystal_density_diffrn 1.835
_exptl_crystal_description block
_exptl_crystal_F_000 1423
_exptl_crystal_size_max 0.08
_exptl_crystal_size_mid 0.08
_exptl_crystal_size_min 0.06
_refine_diff_density_max 0.881
_refine_diff_density_min -1.445
_refine_diff_density_rms 0.112
_refine_ls_extinction_method none
_refine_ls_goodness_of_fit_ref 1.082
_refine_ls_hydrogen_treatment constr
_refine_ls_matrix_type full
_refine_ls_number_parameters 782
_refine_ls_number_reflns 10456
_refine_ls_number_restraints 3789
_refine_ls_restrained_S_all 310.542
_refine_ls_R_factor_all 0.0431
_refine_ls_R_factor_gt 0.0385
_refine_ls_shift/su_max 0.001
_refine_ls_shift/su_mean 0.000
_refine_ls_structure_factor_coef Fsqd
_refine_ls_weighting_details 'w=1/[\s^2^(Fo^2^)+(0.0652P)^2^+2.2787P] where P=(Fo^2^+2Fc^2^)/3'
_refine_ls_weighting_scheme calc
_refine_ls_wR_factor_gt 0.1064
_refine_ls_wR_factor_ref 0.1098
_reflns_Friedel_coverage 0.000
_reflns_number_gt 9213
_reflns_number_total 10456
_reflns_threshold_expression 'I > 2\s(I)'
_cod_data_source_file d2dt02290g2.cif
_cod_data_source_block 3
_cod_original_cell_volume 2589.32(5)
_cod_database_code 7711266
_shelx_shelxl_version_number 2018/3
_shelx_space_group_comment
;
The symmetry employed for this shelxl refinement is uniquely defined
by the following loop, which should always be used as a source of
symmetry information in preference to the above space-group names.
They are only intended as comments.
;
_shelx_estimated_absorpt_t_max 0.498
_shelx_estimated_absorpt_t_min 0.412
_olex2_refinement_description
;
1. Fixed Uiso
 At 1.2 times of:
  All C(H) groups
 At 1.5 times of:
  All C(H,H,H) groups, All O(H,H) groups
2. Restrained distances
 C47-N4
 1.3 with sigma of 0.02
 C46-N4
 1.3 with sigma of 0.02
 C46-O22
 1.2 with sigma of 0.02
 N4-C48
 1.3 with sigma of 0.02
 H26B-O27
 2 with sigma of 0.02
 O26A-H26B
 0.8 with sigma of 0.000002
 H27B-H26B
 1.4 with sigma of 0.02
 La2-H25A \\sim La2-H25B
 with sigma of 0.02
 La2-H24A \\sim La2-H24B
 with sigma of 0.02
 La1-H21A \\sim La1-H21B
 with sigma of 0.02
 La2-H27A \\sim La2-H27B
 with sigma of 0.02
3. Restrained planarity
 O14, N1, C21, O13, C22, C16, C17, C18, C19, C20, C11, C12, C13, C14, C15, C9A,
  N2, O11B, O12B
 with sigma of 0.01
4. Uiso/Uaniso restraints and constraints
O22: within 1.7A with sigma of 0.04 and sigma for terminal atoms of 0.08 within
1.7A
All non-hydrogen atoms have similar U: within 3.8A with sigma of 0.01 and sigma
for terminal atoms of 0.02 within 3.8A
Uanis(La1) \\sim Ueq, Uanis(O7) \\sim Ueq, Uanis(O8) \\sim Ueq, Uanis(O1) \\sim
Ueq, Uanis(O20) \\sim Ueq, Uanis(O19) \\sim Ueq, Uanis(O21) \\sim Ueq,
Uanis(C1) \\sim Ueq, Uanis(C31) \\sim Ueq, Uanis(C2) \\sim Ueq, Uanis(O2) \\sim
Ueq, Uanis(C32) \\sim Ueq, Uanis(C3) \\sim Ueq, Uanis(C7) \\sim Ueq, Uanis(C33)
\\sim Ueq, Uanis(C37) \\sim Ueq, Uanis(C4) \\sim Ueq, Uanis(C6) \\sim Ueq,
Uanis(C34) \\sim Ueq, Uanis(C36) \\sim Ueq, Uanis(C8) \\sim Ueq, Uanis(C5)
\\sim Ueq, Uanis(N2) \\sim Ueq, Uanis(C35) \\sim Ueq, Uanis(C38) \\sim Ueq,
Uanis(N3) \\sim Ueq, Uanis(O9) \\sim Ueq, Uanis(O10) \\sim Ueq, Uanis(C9A)
\\sim Ueq, Uanis(C10B) \\sim Ueq, Uanis(O3) \\sim Ueq, Uanis(O4) \\sim Ueq,
Uanis(C39) \\sim Ueq, Uanis(C40) \\sim Ueq, Uanis(O12B) \\sim Ueq, Uanis(C13)
\\sim Ueq, Uanis(O11B) \\sim Ueq, Uanis(C11) \\sim Ueq, Uanis(O6) \\sim Ueq,
Uanis(C44) \\sim Ueq, Uanis(O5) \\sim Ueq, Uanis(C41) \\sim Ueq, Uanis(C12)
\\sim Ueq, Uanis(C14) \\sim Ueq, Uanis(C20) \\sim Ueq, Uanis(C43) \\sim Ueq,
Uanis(C45) \\sim Ueq, Uanis(C42) \\sim Ueq, Uanis(C17) \\sim Ueq, Uanis(C15)
\\sim Ueq, Uanis(C19) \\sim Ueq, Uanis(C18) \\sim Ueq, Uanis(C16) \\sim Ueq,
Uanis(C21) \\sim Ueq, Uanis(C22) \\sim Ueq, Uanis(O14) \\sim Ueq, Uanis(N1)
\\sim Ueq, Uanis(O13) \\sim Ueq, Uanis(C23) \\sim Ueq, Uanis(C28) \\sim Ueq,
Uanis(C24) \\sim Ueq, Uanis(C27) \\sim Ueq, Uanis(C25) \\sim Ueq, Uanis(C29)
\\sim Ueq, Uanis(C26) \\sim Ueq, Uanis(C30) \\sim Ueq, Uanis(O17) \\sim Ueq,
Uanis(O18) \\sim Ueq, Uanis(O16) \\sim Ueq, Uanis(O15) \\sim Ueq, Uanis(La2)
\\sim Ueq, Uanis(O26A) \\sim Ueq, Uanis(O25) \\sim Ueq, Uanis(O23) \\sim Ueq,
Uanis(O24) \\sim Ueq, Uanis(O22) \\sim Ueq: with sigma of 0.01 and sigma for
terminal atoms of 0.02
Uanis(O22) \\sim Ueq: with sigma of 0.01 and sigma for terminal atoms of 0.02
Uanis(C46) \\sim Ueq, Uanis(N4) \\sim Ueq, Uanis(C47) \\sim Ueq, Uanis(O22)
\\sim Ueq, Uanis(La1) \\sim Ueq, Uanis(O7) \\sim Ueq, Uanis(O8) \\sim Ueq,
Uanis(O1) \\sim Ueq, Uanis(O20) \\sim Ueq, Uanis(O19) \\sim Ueq, Uanis(O21)
\\sim Ueq, Uanis(C1) \\sim Ueq, Uanis(C31) \\sim Ueq, Uanis(C2) \\sim Ueq,
Uanis(O2) \\sim Ueq, Uanis(C32) \\sim Ueq, Uanis(C3) \\sim Ueq, Uanis(C7) \\sim
Ueq, Uanis(C33) \\sim Ueq, Uanis(C37) \\sim Ueq, Uanis(C4) \\sim Ueq, Uanis(C6)
\\sim Ueq, Uanis(C34) \\sim Ueq, Uanis(C36) \\sim Ueq, Uanis(C8) \\sim Ueq,
Uanis(C5) \\sim Ueq, Uanis(N2) \\sim Ueq, Uanis(C35) \\sim Ueq, Uanis(C38)
\\sim Ueq, Uanis(N3) \\sim Ueq, Uanis(O9) \\sim Ueq, Uanis(O10) \\sim Ueq,
Uanis(C9A) \\sim Ueq, Uanis(C10B) \\sim Ueq, Uanis(O3) \\sim Ueq, Uanis(O4)
\\sim Ueq, Uanis(C39) \\sim Ueq, Uanis(C40) \\sim Ueq, Uanis(O12B) \\sim Ueq,
Uanis(C13) \\sim Ueq, Uanis(O11B) \\sim Ueq, Uanis(C11) \\sim Ueq, Uanis(O6)
\\sim Ueq, Uanis(C44) \\sim Ueq, Uanis(O5) \\sim Ueq, Uanis(C41) \\sim Ueq,
Uanis(C12) \\sim Ueq, Uanis(C14) \\sim Ueq, Uanis(C20) \\sim Ueq, Uanis(C43)
\\sim Ueq, Uanis(C45) \\sim Ueq, Uanis(C42) \\sim Ueq, Uanis(C17) \\sim Ueq,
Uanis(C15) \\sim Ueq, Uanis(C19) \\sim Ueq, Uanis(C18) \\sim Ueq, Uanis(C16)
\\sim Ueq, Uanis(C21) \\sim Ueq, Uanis(C22) \\sim Ueq, Uanis(O14) \\sim Ueq,
Uanis(N1) \\sim Ueq, Uanis(O13) \\sim Ueq, Uanis(C23) \\sim Ueq, Uanis(C28)
\\sim Ueq, Uanis(C24) \\sim Ueq, Uanis(C27) \\sim Ueq, Uanis(C25) \\sim Ueq,
Uanis(C29) \\sim Ueq, Uanis(C26) \\sim Ueq, Uanis(C30) \\sim Ueq, Uanis(O17)
\\sim Ueq, Uanis(O18) \\sim Ueq, Uanis(O16) \\sim Ueq, Uanis(O15) \\sim Ueq,
Uanis(La2) \\sim Ueq, Uanis(O25) \\sim Ueq, Uanis(O23) \\sim Ueq, Uanis(O26A)
\\sim Ueq, Uanis(O24) \\sim Ueq: with sigma of 0.01 and sigma for terminal
atoms of 0.02
Uanis(C47) \\sim Ueq, Uanis(N4) \\sim Ueq, Uanis(C48) \\sim Ueq, Uanis(C46)
\\sim Ueq, Uanis(O22) \\sim Ueq: with sigma of 0.01 and sigma for terminal
atoms of 0.02
Uanis(C47) \\sim Ueq, Uanis(N4) \\sim Ueq, Uanis(C48) \\sim Ueq: with sigma of
0.01 and sigma for terminal atoms of 0.02
5. Rigid body (RIGU) restrains
 O22, La2
 with sigma for 1-2 distances of 0.001 and sigma for 1-3 distances of 0.002
 La1, O1, O8, O19, O20, O7, O21, C1, C31, C2, O2, C32, C7, C3, C6, C37, C36,
 C33, C4, N2, C5, N3, C35, C34, C8, C9A, C10B, C39, C40, C38, O9, O10, C13,
 O12B, O11B, C11, C44, O6, C41, O5, O3, O4, C12, C14, C20, C43, C45, C42, C17,
 C15, C19, C18, C16, C21, C22, N1, O14, O13, C23, C28, C24, C27, C25, C29, C26,
 C30, O17, O18, La2, O16, O15, O25, O23, O24, O22
 with sigma for 1-2 distances of 0.001 and sigma for 1-3 distances of 0.002
 O26A, La1, O7, O8, O1, O20, O19, O21, C1, C31, C2, O2, C32, C3, C7, C33, C37,
 C4, C6, C34, C36, C8, C5, N2, C35, C38, N3, O9, O10, C9A, C10B, O3, O4, C39,
 C40, O12B, C13, O11B, C11, O6, C44, O5, C41, C12, C14, C20, C43, C45, C42, C17,
  C15, C19, C18, C16, C21, C22, O14, N1, O13, C23, C28, C24, C27, C25, C29, C26,
  C30, O17, O18, O16, O15, La2, O25, O23, O24, O22
 with sigma for 1-2 distances of 0.001 and sigma for 1-3 distances of 0.002
 O22
 with sigma for 1-2 distances of 0.001 and sigma for 1-3 distances of 0.002
 La1, O7, O8, O1, O20, O19, O21, C1, C31, C2, O2, C32, C3, C7, C33, C37, C4,
 C6, C34, C36, C8, C5, N2, C35, C38, N3, O9, O10, C9A, C10B, O3, O4, C39, C40,
 O12B, C13, O11B, C11, O6, C44, O5, C41, C12, C14, C20, C43, C45, C42, C17, C15,
  C19, C18, C16, C21, C22, O14, N1, O13, C23, C28, C24, C27, C25, C29, C26, C30,
  O17, O18, O16, O15, La2, O25, O23, O26A, O24, O22, C46, N4, C47
 with sigma for 1-2 distances of 0.001 and sigma for 1-3 distances of 0.002
 C48, N4, C47, C46, O22
 with sigma for 1-2 distances of 0.001 and sigma for 1-3 distances of 0.002
6. Others
 Fixed Sof: O12B(0.5) O11B(0.5) C10B(0.5) C9A(0.5) O22(0.75) O26A(0.5)
 H26A(0.5) H26B(0.5) N4(0.75) C47(0.75) H47A(0.75) H47B(0.75) H47C(0.75)
 C46(0.75) H46(0.75) O26B(0.5) H26C(0.5) H26D(0.5) C48(0.75) H48B(0.75)
 H48A(0.75) H48C(0.75) O11A(0.5) O12A(0.5) C9B(0.5) C10A(0.5) O27(0.25)
 H27A(0.25) H27B(0.25)
7.a Free rotating group:
 O25(H25A,H25B), O24(H24A,H24B), O21(H21A,H21B), O27(H27A,H27B)
7.b Rotating group:
 O20(H20A,H20B), O19(H19A,H19B), O23(H23A,H23B), O26A(H26A,H26B), O26B(H26C,
 H26D)
7.c Aromatic/amide H refined with riding coordinates:
 C3(H3), C35(H35), C26(H26), C28(H28), C5(H5), C33(H33), C7(H7), C24(H24),
 C37(H37), C20(H20), C15(H15), C45(H45), C19(H19), C42(H42), C14(H14), C46(H46)
7.d Fitted hexagon refined as free rotating group:
 C10B(N2,C9A,C13,C12,C11)
7.e Idealised Me refined as rotating group:
 C47(H47A,H47B,H47C), C48(H48B,H48A,H48C)
;
_smtbx_masks_special_details
;
A solvent mask was calculated and 96 electrons were 
found in a volume of 320\%A^3^ in 1 void per unit cell. 
This is consistent with the presence of 
2.5[H2O], 0.5[C3H7NO] per Asymmetric Unit 
which account for 90 electrons 
per unit cell.
;
_smtbx_masks_void_probe_radius 1.2
_smtbx_masks_void_truncation_radius 1.2
_olex2_submission_special_instructions 'No special instructions were received'
_oxdiff_exptl_absorpt_empirical_details
;
Empirical correction (ABSPACK) includes:
- Absorption correction using spherical harmonics
- Frame scaling
;

loop_
_space_group_symop_operation_xyz
'x, y, z'
'-x, -y, -z'

loop_
_atom_site_label
_atom_site_type_symbol
_atom_site_fract_x
_atom_site_fract_y
_atom_site_fract_z
_atom_site_U_iso_or_equiv
_atom_site_adp_type
_atom_site_occupancy
_atom_site_site_symmetry_order
_atom_site_calc_flag
_atom_site_refinement_flags_posn
_atom_site_refinement_flags_adp
_atom_site_refinement_flags_occupancy
_atom_site_disorder_assembly
_atom_site_disorder_group
La1 La 0.78802(2) 0.87333(2) 0.91027(2) 0.02508(7) Uani 1 1 d D U . . .
La2 La 0.71575(2) 0.37708(2) -0.09135(2) 0.02669(8) Uani 1 1 d D U . . .
O17 O 0.4977(3) 0.4774(2) 0.09432(14) 0.0352(6) Uani 1 1 d . U . . .
O9 O 0.0514(3) 0.8208(3) 0.92202(13) 0.0365(6) Uani 1 1 d . U . . .
O25 O 0.8197(3) 0.2036(3) -0.03943(15) 0.0388(7) Uani 1 1 d G U . . .
H25A H 0.868380 0.194549 -0.006940 0.058 Uiso 1 1 d DG U . . .
H25B H 0.837223 0.143302 -0.058392 0.058 Uiso 1 1 d DG U . . .
O16 O 1.0407(3) 0.6216(3) 0.06007(14) 0.0387(6) Uani 1 1 d . U . . .
O7 O 0.5322(3) 0.8612(3) 0.91738(15) 0.0433(7) Uani 1 1 d . U . . .
O8 O 0.6842(3) 0.7542(3) 0.84600(16) 0.0393(6) Uani 1 1 d . U . . .
O10 O -0.0111(3) 0.7844(3) 0.82450(14) 0.0385(7) Uani 1 1 d . U . . .
O15 O 1.0525(3) 0.6737(3) 0.16374(14) 0.0362(6) Uani 1 1 d . U . . .
O1 O 0.8964(3) 1.0176(3) 0.87079(15) 0.0384(6) Uani 1 1 d . U . . .
O3 O 1.2470(4) 1.1432(4) 0.97127(15) 0.0536(9) Uani 1 1 d . U . . .
O18 O 0.6906(3) 0.4377(3) 0.02497(15) 0.0440(7) Uani 1 1 d . U . . .
O20 O 0.6388(3) 1.0476(3) 0.96444(18) 0.0482(8) Uani 1 1 d . U . . .
H20A H 0.574690 1.073991 0.940181 0.072 Uiso 1 1 d R U . . .
H20B H 0.597582 1.036232 1.002631 0.072 Uiso 1 1 d R U . . .
O4 O 1.4201(3) 1.1745(3) 0.90751(16) 0.0487(8) Uani 1 1 d . U . . .
O6 O 1.5301(3) 0.9365(3) 0.70480(14) 0.0438(7) Uani 1 1 d . U . . .
O19 O 0.6793(4) 0.9731(3) 0.81091(18) 0.0514(8) Uani 1 1 d . U . . .
H19A H 0.742793 0.978770 0.774852 0.077 Uiso 1 1 d R U . . .
H19B H 0.627393 0.937356 0.790346 0.077 Uiso 1 1 d R U . . .
O12B O 0.5766(10) 0.5524(8) 0.6786(6) 0.038(2) Uani 0.5 1 d . U P A 2
O14 O 0.4734(3) 0.7562(3) 0.28348(15) 0.0474(8) Uani 1 1 d . U . . .
O24 O 0.5133(4) 0.3232(3) -0.02243(18) 0.0472(8) Uani 1 1 d G U . . .
H24A H 0.484309 0.270548 -0.030277 0.071 Uiso 1 1 d DG U . . .
H24B H 0.481648 0.341492 0.018381 0.071 Uiso 1 1 d DG U . . .
O5 O 1.2081(4) 1.2073(3) 0.63406(17) 0.0554(9) Uani 1 1 d . U . . .
N3 N 1.3576(4) 1.0620(3) 0.66882(16) 0.0349(6) Uani 1 1 d . U . . .
N1 N 0.6387(3) 0.6122(3) 0.30763(16) 0.0357(6) Uani 1 1 d . U . . .
O11B O 0.2512(9) 0.8415(8) 0.6321(7) 0.041(2) Uani 0.5 1 d . U P B 2
O2 O 0.8869(4) 1.0446(4) 0.76114(18) 0.0639(11) Uani 1 1 d . U . . .
O13 O 0.8021(4) 0.4695(3) 0.33120(17) 0.0596(10) Uani 1 1 d . U . . .
O23 O 0.6390(4) 0.2415(3) -0.15496(18) 0.0577(9) Uani 1 1 d . U . . .
H23A H 0.565823 0.231183 -0.133594 0.087 Uiso 1 1 d R U . . .
H23B H 0.614604 0.265642 -0.193485 0.087 Uiso 1 1 d R U . . .
O21 O 0.8901(5) 0.6734(3) 0.9479(2) 0.0666(11) Uani 1 1 d G U . . .
H21A H 0.921330 0.682879 0.984489 0.100 Uiso 1 1 d DG U . . .
H21B H 0.817760 0.655929 0.960879 0.100 Uiso 1 1 d DG U . . .
C4 C 0.2227(4) 0.7722(3) 0.82730(19) 0.0312(7) Uani 1 1 d . U . . .
C3 C 0.3217(4) 0.7916(3) 0.86278(19) 0.0318(7) Uani 1 1 d . U . . .
H3 H 0.300210 0.815940 0.907547 0.038 Uiso 1 1 calc R U . . .
C34 C 1.2613(4) 1.1104(3) 0.85459(18) 0.0310(7) Uani 1 1 d . U . . .
C2 C 0.4532(4) 0.7745(3) 0.83141(19) 0.0297(7) Uani 1 1 d . U . . .
C1 C 0.5615(4) 0.7972(3) 0.86791(19) 0.0297(7) Uani 1 1 d . U . . .
C29 C 0.6210(4) 0.4767(3) 0.07874(19) 0.0319(7) Uani 1 1 d . U . . .
C8 C 0.0800(4) 0.7924(4) 0.86044(19) 0.0324(7) Uani 1 1 d . U . . .
C6 C 0.3846(4) 0.7253(3) 0.72836(19) 0.0320(7) Uani 1 1 d . U . . .
C27 C 0.6873(4) 0.5282(3) 0.12678(19) 0.0303(7) Uani 1 1 d . U . . .
C30 C 0.9925(4) 0.6383(3) 0.12129(19) 0.0309(7) Uani 1 1 d . U . . .
C35 C 1.3348(4) 1.1051(4) 0.79065(19) 0.0331(7) Uani 1 1 d . U . . .
H35 H 1.417035 1.122408 0.785081 0.040 Uiso 1 1 calc R U . . .
C26 C 0.8041(4) 0.5579(3) 0.10317(19) 0.0309(7) Uani 1 1 d . U . . .
H26 H 0.842664 0.542305 0.058561 0.037 Uiso 1 1 calc R U . . .
C32 C 1.0828(4) 1.0591(3) 0.8065(2) 0.0334(7) Uani 1 1 d . U . . .
C28 C 0.6322(4) 0.5482(4) 0.1942(2) 0.0336(7) Uani 1 1 d . U . . .
H28 H 0.555273 0.527470 0.210668 0.040 Uiso 1 1 calc R U . . .
C23 C 0.6934(4) 0.5991(4) 0.23621(19) 0.0340(7) Uani 1 1 d . U . . .
C5 C 0.2538(4) 0.7392(4) 0.75921(19) 0.0329(7) Uani 1 1 d . U . . .
H5 H 0.187253 0.726845 0.735016 0.039 Uiso 1 1 calc R U . . .
C25 C 0.8632(4) 0.6108(3) 0.14591(19) 0.0309(7) Uani 1 1 d . U . . .
C33 C 1.1369(4) 1.0865(3) 0.86241(19) 0.0331(7) Uani 1 1 d . U . . .
H33 H 1.089598 1.088975 0.905391 0.040 Uiso 1 1 calc R U . . .
C7 C 0.4854(4) 0.7402(4) 0.76385(19) 0.0325(7) Uani 1 1 d . U . . .
H7 H 0.573864 0.727482 0.743051 0.039 Uiso 1 1 calc R U . . .
C38 C 1.3137(4) 1.1463(4) 0.91508(19) 0.0347(7) Uani 1 1 d . U . . .
C18 C 0.4792(4) 0.7159(3) 0.3993(2) 0.0345(7) Uani 1 1 d . U . . .
C31 C 0.9453(4) 1.0386(4) 0.8130(2) 0.0373(8) Uani 1 1 d . U . . .
C24 C 0.8074(4) 0.6315(4) 0.2132(2) 0.0338(7) Uani 1 1 d . U . . .
H24 H 0.846204 0.666624 0.242245 0.041 Uiso 1 1 calc R U . . .
C39 C 1.4780(4) 0.9818(4) 0.65829(19) 0.0344(7) Uani 1 1 d . U . . .
C44 C 1.5350(4) 0.9551(4) 0.58645(19) 0.0346(7) Uani 1 1 d . U . . .
C37 C 1.1586(4) 1.0515(4) 0.7424(2) 0.0360(7) Uani 1 1 d . U . . .
H37 H 1.125253 1.031522 0.704478 0.043 Uiso 1 1 calc R U . . .
C43 C 1.4721(4) 1.0144(4) 0.53393(19) 0.0326(7) Uani 1 1 d . U . . .
C36 C 1.2829(4) 1.0738(4) 0.7359(2) 0.0353(7) Uani 1 1 d . U . . .
C21 C 0.5274(3) 0.6991(3) 0.3257(2) 0.0351(7) Uani 1 1 d . U . . .
C16 C 0.6594(4) 0.5606(4) 0.4253(2) 0.0361(7) Uani 1 1 d . U . . .
C17 C 0.5475(4) 0.6467(3) 0.44646(19) 0.0333(7) Uani 1 1 d . U . . .
C41 C 1.3592(4) 1.1007(4) 0.5476(2) 0.0354(8) Uani 1 1 d . U . . .
C22 C 0.7082(4) 0.5429(4) 0.3522(2) 0.0386(8) Uani 1 1 d . U . . .
C40 C 1.3004(4) 1.1304(4) 0.6187(2) 0.0367(8) Uani 1 1 d . U . . .
C10B C 0.3523(3) 0.7671(2) 0.60791(13) 0.0327(13) Uani 0.5 1 d G U P B 2
N2 N 0.4170(3) 0.6987(3) 0.65470(9) 0.0338(6) Uani 1 1 d G U . . .
C9A C 0.5237(3) 0.6125(2) 0.63260(12) 0.0333(13) Uani 0.5 1 d G U P A 2
C13 C 0.5657(3) 0.5946(2) 0.56370(13) 0.0347(7) Uani 1 1 d G U . . .
C12 C 0.5011(3) 0.6630(2) 0.51690(9) 0.0327(7) Uani 1 1 d G U . . .
C11 C 0.3943(3) 0.7492(2) 0.53901(12) 0.0344(7) Uani 1 1 d G U . . .
C20 C 0.3281(4) 0.8163(4) 0.4907(2) 0.0396(8) Uani 1 1 d . U . . .
H20 H 0.255191 0.873240 0.504958 0.047 Uiso 1 1 calc R U . . .
C15 C 0.7220(5) 0.4930(4) 0.4717(2) 0.0417(9) Uani 1 1 d . U . . .
H15 H 0.795366 0.436582 0.457255 0.050 Uiso 1 1 calc R U . . .
C45 C 1.6462(5) 0.8712(4) 0.5721(2) 0.0408(9) Uani 1 1 d . U . . .
H45 H 1.687308 0.833670 0.607287 0.049 Uiso 1 1 calc R U . . .
C19 C 0.3715(4) 0.7977(4) 0.4212(2) 0.0397(8) Uani 1 1 d . U . . .
H19 H 0.326051 0.841823 0.389781 0.048 Uiso 1 1 calc R U . . .
C42 C 1.3015(5) 1.1586(4) 0.4957(2) 0.0423(9) Uani 1 1 d . U . . .
H42 H 1.228057 1.217090 0.505203 0.051 Uiso 1 1 calc R U . . .
C14 C 0.6755(4) 0.5087(4) 0.5413(2) 0.0411(9) Uani 1 1 d . U . . .
H14 H 0.717492 0.462146 0.572494 0.049 Uiso 1 1 calc R U . . .
O22 O 0.7061(9) 0.3998(6) -0.2246(4) 0.0628(15) Uani 0.75 1 d D U P C 4
O26A O 0.7819(9) 0.5442(6) -0.1365(4) 0.0430(17) Uani 0.5 1 d D U P C 1
H26A H 0.712999 0.589020 -0.150742 0.065 Uiso 0.5 1 d R U P C 1
H26B H 0.841298 0.530069 -0.172173 0.065 Uiso 0.5 1 d DR U P C 1
N4 N 0.8770(12) 0.3607(10) -0.3161(6) 0.123(3) Uani 0.75 1 d D U P C 4
C47 C 0.8901(11) 0.2519(9) -0.3055(6) 0.092(2) Uani 0.75 1 d D U P C 4
H47A H 0.975090 0.220542 -0.288759 0.137 Uiso 0.75 1 calc R U P C 4
H47B H 0.886606 0.217893 -0.347513 0.137 Uiso 0.75 1 calc R U P C 4
H47C H 0.817406 0.243775 -0.272934 0.137 Uiso 0.75 1 calc R U P C 4
C46 C 0.7857(12) 0.4240(11) -0.2647(6) 0.100(2) Uani 0.75 1 d D U P C 4
H46 H 0.788793 0.493610 -0.262110 0.120 Uiso 0.75 1 calc R U P C 4
O26B O 0.7567(11) 0.5549(9) -0.1017(7) 0.072(2) Uani 0.5 1 d . U P C 2
H26C H 0.800450 0.569898 -0.142222 0.108 Uiso 0.5 1 d R U P C 2
H26D H 0.814093 0.565707 -0.071699 0.108 Uiso 0.5 1 d R U P C 2
C48 C 0.9551(15) 0.3957(14) -0.3743(8) 0.135(4) Uani 0.75 1 d D U P C 4
H48B H 1.049845 0.372884 -0.369332 0.203 Uiso 0.75 1 calc R U P C 4
H48A H 0.927417 0.471053 -0.375960 0.203 Uiso 0.75 1 calc R U P C 4
H48C H 0.938688 0.366128 -0.415454 0.203 Uiso 0.75 1 calc R U P C 4
O11A O 0.2818(8) 0.8619(7) 0.6324(5) 0.0262(14) Uani 0.5 1 d . U P B 1
O12A O 0.5458(9) 0.5344(8) 0.6766(5) 0.0292(15) Uani 0.5 1 d . U P B 1
C9B C 0.5108(9) 0.6017(8) 0.6397(4) 0.0293(13) Uani 0.5 1 d . U P B 1
C10A C 0.3523(9) 0.7807(8) 0.6143(4) 0.0312(13) Uani 0.5 1 d . U P B 1
O27 O 0.707(3) 0.440(2) -0.2158(13) 0.069(4) Uani 0.25 1 d G U P C 3
H27A H 0.624148 0.447524 -0.200121 0.104 Uiso 0.25 1 d DG U P C 3
H27B H 0.730406 0.486896 -0.195419 0.104 Uiso 0.25 1 d DG U P C 3

loop_
_atom_site_aniso_label
_atom_site_aniso_U_11
_atom_site_aniso_U_22
_atom_site_aniso_U_33
_atom_site_aniso_U_23
_atom_site_aniso_U_13
_atom_site_aniso_U_12
La1 0.02268(11) 0.03585(13) 0.01758(11) -0.00346(8) -0.00070(8) -0.00990(9)
La2 0.02493(12) 0.03220(13) 0.02406(12) -0.00327(8) -0.00345(8) -0.00919(9)
O17 0.0321(11) 0.0425(15) 0.0318(13) -0.0041(11) -0.0055(10) -0.0103(11)
O9 0.0289(13) 0.0569(17) 0.0216(11) -0.0055(11) -0.0021(10) -0.0078(12)
O25 0.0442(17) 0.0389(16) 0.0348(15) -0.0003(12) -0.0130(13) -0.0100(13)
O16 0.0336(14) 0.0584(18) 0.0255(11) -0.0046(11) 0.0015(10) -0.0165(13)
O7 0.0366(14) 0.0646(17) 0.0311(13) -0.0154(12) 0.0000(11) -0.0190(13)
O8 0.0299(12) 0.0457(15) 0.0416(15) -0.0083(12) -0.0057(10) -0.0081(11)
O10 0.0288(13) 0.0612(18) 0.0260(12) -0.0097(12) -0.0030(10) -0.0124(12)
O15 0.0320(13) 0.0488(16) 0.0284(12) -0.0073(11) -0.0028(10) -0.0119(12)
O1 0.0380(14) 0.0492(16) 0.0304(12) -0.0024(11) 0.0008(10) -0.0175(13)
O3 0.0487(17) 0.092(2) 0.0210(12) -0.0022(14) -0.0023(11) -0.0205(17)
O18 0.0395(14) 0.0593(18) 0.0322(12) -0.0191(12) -0.0015(11) -0.0123(13)
O20 0.0429(17) 0.0522(19) 0.0433(17) -0.0081(14) 0.0059(14) -0.0061(15)
O4 0.0456(16) 0.072(2) 0.0355(16) -0.0046(15) -0.0082(13) -0.0258(15)
O6 0.0482(16) 0.0615(19) 0.0198(12) 0.0005(11) -0.0036(11) -0.0115(14)
O19 0.0500(19) 0.070(2) 0.0461(17) 0.0182(16) -0.0218(15) -0.0295(17)
O12B 0.037(4) 0.049(4) 0.030(2) 0.001(3) -0.004(3) -0.017(3)
O14 0.0512(17) 0.0632(19) 0.0232(13) -0.0038(12) -0.0033(12) -0.0075(15)
O24 0.0440(17) 0.051(2) 0.0473(18) -0.0030(14) 0.0048(14) -0.0186(15)
O5 0.0575(19) 0.0611(19) 0.0332(16) -0.0047(14) 0.0082(14) 0.0036(14)
N3 0.0366(13) 0.0478(15) 0.0204(12) -0.0047(11) 0.0019(10) -0.0135(11)
N1 0.0356(14) 0.0520(15) 0.0207(11) -0.0076(11) 0.0002(10) -0.0146(11)
O11B 0.036(3) 0.050(4) 0.035(3) -0.013(3) 0.001(3) -0.011(3)
O2 0.058(2) 0.112(3) 0.0376(15) 0.0141(18) -0.0120(14) -0.047(2)
O13 0.0596(19) 0.072(2) 0.0310(16) -0.0094(15) 0.0052(14) 0.0072(16)
O23 0.080(2) 0.070(2) 0.0356(17) -0.0040(15) -0.0163(16) -0.038(2)
O21 0.112(3) 0.055(2) 0.049(2) 0.0130(17) -0.036(2) -0.038(2)
C4 0.0267(13) 0.0446(18) 0.0224(13) -0.0023(12) -0.0023(10) -0.0101(13)
C3 0.0292(13) 0.0451(18) 0.0218(14) -0.0040(13) -0.0023(11) -0.0114(13)
C34 0.0342(15) 0.0399(18) 0.0185(12) -0.0023(12) -0.0014(11) -0.0098(13)
C2 0.0269(13) 0.0402(17) 0.0232(13) -0.0020(12) -0.0040(10) -0.0102(13)
C1 0.0290(12) 0.0399(16) 0.0226(13) 0.0002(11) -0.0056(11) -0.0125(12)
C29 0.0321(13) 0.0390(17) 0.0247(13) -0.0058(12) -0.0049(11) -0.0083(12)
C8 0.0267(13) 0.0460(19) 0.0232(12) -0.0060(13) -0.0011(10) -0.0081(13)
C6 0.0309(13) 0.0442(17) 0.0211(12) -0.0058(12) -0.0010(10) -0.0109(12)
C27 0.0297(14) 0.0398(17) 0.0213(12) -0.0050(12) -0.0028(11) -0.0093(13)
C30 0.0280(14) 0.0391(18) 0.0251(12) -0.0022(12) -0.0020(10) -0.0083(13)
C35 0.0329(16) 0.0456(18) 0.0217(12) -0.0037(13) 0.0002(11) -0.0132(14)
C26 0.0289(14) 0.0411(17) 0.0214(14) -0.0038(12) -0.0015(11) -0.0076(13)
C32 0.0342(15) 0.0418(18) 0.0247(13) -0.0016(13) 0.0006(11) -0.0128(14)
C28 0.0333(16) 0.0449(18) 0.0239(13) -0.0059(13) 0.0000(12) -0.0139(14)
C23 0.0345(15) 0.0469(17) 0.0213(12) -0.0069(12) 0.0003(11) -0.0134(13)
C5 0.0298(13) 0.0478(18) 0.0223(13) -0.0042(13) -0.0028(11) -0.0125(13)
C25 0.0291(14) 0.0402(17) 0.0235(13) -0.0030(12) -0.0015(11) -0.0099(13)
C33 0.0338(15) 0.0433(18) 0.0217(14) -0.0013(13) 0.0014(12) -0.0113(14)
C7 0.0283(14) 0.0459(17) 0.0238(13) -0.0024(12) -0.0002(11) -0.0114(13)
C38 0.0351(15) 0.048(2) 0.0210(12) -0.0012(13) -0.0060(11) -0.0092(14)
C18 0.0353(15) 0.0472(16) 0.0227(12) -0.0057(12) -0.0018(11) -0.0144(12)
C31 0.0352(16) 0.047(2) 0.0306(13) -0.0008(14) 0.0000(11) -0.0148(15)
C24 0.0330(15) 0.0457(18) 0.0244(13) -0.0084(13) -0.0027(11) -0.0134(13)
C39 0.0362(15) 0.0480(17) 0.0200(12) -0.0010(12) 0.0002(11) -0.0143(12)
C44 0.0342(16) 0.0504(18) 0.0202(13) -0.0021(12) -0.0009(11) -0.0137(13)
C37 0.0380(15) 0.0477(19) 0.0233(14) -0.0049(14) 0.0012(12) -0.0153(14)
C43 0.0313(15) 0.0475(17) 0.0200(15) -0.0041(12) -0.0004(12) -0.0133(13)
C36 0.0375(14) 0.0484(18) 0.0208(12) -0.0061(13) 0.0025(11) -0.0151(14)
C21 0.0339(15) 0.0508(17) 0.0231(12) -0.0067(11) -0.0019(11) -0.0161(12)
C16 0.0346(15) 0.0494(17) 0.0238(13) -0.0069(12) 0.0006(11) -0.0116(13)
C17 0.0329(14) 0.0467(16) 0.0213(12) -0.0058(11) 0.0004(11) -0.0137(12)
C41 0.0335(16) 0.0491(18) 0.0229(13) -0.0037(12) 0.0011(12) -0.0114(13)
C22 0.0364(16) 0.0532(17) 0.0247(13) -0.0081(12) 0.0006(12) -0.0111(13)
C40 0.0361(16) 0.0499(17) 0.0235(13) -0.0053(12) -0.0001(12) -0.0118(12)
C10B 0.032(2) 0.045(2) 0.0225(15) -0.0075(16) -0.0017(15) -0.0129(18)
N2 0.0310(13) 0.0497(15) 0.0209(11) -0.0059(10) -0.0006(10) -0.0120(11)
C9A 0.031(2) 0.046(2) 0.0238(15) -0.0027(16) 0.0019(16) -0.0137(18)
C13 0.0337(15) 0.0469(16) 0.0234(12) -0.0047(11) -0.0001(11) -0.0117(12)
C12 0.0301(14) 0.0465(15) 0.0223(12) -0.0064(11) 0.0000(11) -0.0126(12)
C11 0.0314(14) 0.0488(16) 0.0224(12) -0.0064(12) -0.0016(11) -0.0098(12)
C20 0.0366(17) 0.0519(19) 0.0257(13) -0.0048(13) -0.0008(12) -0.0050(15)
C15 0.0398(18) 0.054(2) 0.0268(14) -0.0056(13) 0.0010(13) -0.0064(16)
C45 0.0383(18) 0.057(2) 0.0238(17) 0.0026(15) -0.0004(14) -0.0078(15)
C19 0.0382(17) 0.0539(19) 0.0244(14) -0.0023(14) -0.0041(13) -0.0075(14)
C42 0.040(2) 0.053(2) 0.0272(16) -0.0029(15) 0.0004(14) -0.0019(17)
C14 0.0404(17) 0.0515(18) 0.0262(14) -0.0024(14) 0.0001(13) -0.0046(14)
O22 0.063(3) 0.075(3) 0.053(3) 0.013(2) -0.018(2) -0.017(3)
O26A 0.038(3) 0.035(3) 0.052(4) 0.000(3) 0.009(3) -0.007(3)
N4 0.115(4) 0.125(4) 0.112(4) 0.006(4) 0.007(3) -0.015(4)
C47 0.064(5) 0.117(4) 0.084(5) 0.003(4) -0.011(4) -0.006(4)
C46 0.093(3) 0.104(4) 0.098(4) 0.019(3) 0.007(3) -0.027(3)
O26B 0.062(5) 0.066(5) 0.100(6) 0.021(5) -0.035(5) -0.030(4)
C48 0.108(6) 0.147(7) 0.133(6) 0.031(6) 0.004(5) -0.011(6)
O11A 0.024(3) 0.040(3) 0.020(2) -0.009(2) 0.002(2) -0.019(2)
O12A 0.031(4) 0.043(3) 0.021(3) 0.000(2) 0.000(3) -0.023(3)
C9B 0.030(2) 0.044(2) 0.016(2) -0.001(2) 0.003(2) -0.017(2)
C10A 0.032(2) 0.045(3) 0.018(2) -0.011(2) -0.002(2) -0.013(2)
O27 0.056(6) 0.090(7) 0.057(6) 0.027(6) 0.004(5) -0.017(6)

loop_
_atom_type_symbol
_atom_type_description
_atom_type_scat_dispersion_real
_atom_type_scat_dispersion_imag
_atom_type_scat_source
C C 0.0181 0.0091 'International Tables Vol C Tables 4.2.6.8 and 6.1.1.4'
H H 0.0000 0.0000 'International Tables Vol C Tables 4.2.6.8 and 6.1.1.4'
La La -1.4094 9.0376 'International Tables Vol C Tables 4.2.6.8 and 6.1.1.4'
N N 0.0311 0.0180 'International Tables Vol C Tables 4.2.6.8 and 6.1.1.4'
O O 0.0492 0.0322 'International Tables Vol C Tables 4.2.6.8 and 6.1.1.4'

loop_
_geom_angle_atom_site_label_1
_geom_angle_atom_site_label_2
_geom_angle_atom_site_label_3
_geom_angle
_geom_angle_site_symmetry_1
_geom_angle_site_symmetry_3
_geom_angle_publ_flag
O9 La1 O7 160.19(11) 1_655 . ?
O9 La1 O21 65.13(13) 1_655 . ?
O9 La1 C8 25.12(10) 1_655 1_655 ?
O7 La1 O21 95.23(14) . . ?
O7 La1 C8 151.05(11) . 1_655 ?
O8 La1 O9 120.90(10) . 1_655 ?
O8 La1 O7 49.61(9) . . ?
O8 La1 O10 79.24(10) . 1_655 ?
O8 La1 O20 120.28(11) . . ?
O8 La1 O19 70.69(11) . . ?
O8 La1 O21 71.81(11) . . ?
O8 La1 C8 101.66(11) . 1_655 ?
O10 La1 O9 50.07(9) 1_655 1_655 ?
O10 La1 O7 128.39(9) 1_655 . ?
O10 La1 O20 146.50(12) 1_655 . ?
O10 La1 O19 87.20(12) 1_655 . ?
O10 La1 O21 71.14(13) 1_655 . ?
O10 La1 C8 25.16(10) 1_655 1_655 ?
O1 La1 O9 68.19(10) . 1_655 ?
O1 La1 O7 131.61(11) . . ?
O1 La1 O8 131.56(10) . . ?
O1 La1 O10 74.79(11) . 1_655 ?
O1 La1 O20 72.08(11) . . ?
O1 La1 O19 67.91(11) . . ?
O1 La1 O21 132.93(13) . . ?
O1 La1 C8 67.22(12) . 1_655 ?
O3 La1 O9 86.92(11) 2_777 1_655 ?
O3 La1 O7 82.99(11) 2_777 . ?
O3 La1 O8 112.79(13) 2_777 . ?
O3 La1 O10 130.45(12) 2_777 1_655 ?
O3 La1 O1 115.24(12) 2_777 . ?
O3 La1 O20 70.34(13) 2_777 . ?
O3 La1 O19 142.32(13) 2_777 . ?
O3 La1 O21 68.37(14) 2_777 . ?
O3 La1 C8 110.25(12) 2_777 1_655 ?
O20 La1 O9 118.82(11) . 1_655 ?
O20 La1 O7 73.52(11) . . ?
O20 La1 O21 138.21(13) . . ?
O20 La1 C8 134.69(12) . 1_655 ?
O19 La1 O9 124.87(11) . 1_655 ?
O19 La1 O7 71.50(11) . . ?
O19 La1 O20 75.99(13) . . ?
O19 La1 O21 139.45(12) . . ?
O19 La1 C8 105.28(12) . 1_655 ?
O21 La1 C8 68.08(14) . 1_655 ?
O17 La2 O25 144.80(10) 2_665 . ?
O17 La2 O16 131.44(10) 2_665 2_765 ?
O17 La2 O15 134.48(10) 2_665 2_765 ?
O17 La2 O24 70.57(11) 2_665 . ?
O17 La2 O23 96.05(12) 2_665 . ?
O17 La2 C30 134.52(11) 2_665 2_765 ?
O17 La2 O22 78.40(18) 2_665 . ?
O17 La2 O26A 71.7(2) 2_665 . ?
O17 La2 O27 72.3(6) 2_665 . ?
O17 La2 H27A 56.8 2_665 . ?
O17 La2 H27B 68.9 2_665 . ?
O25 La2 O16 71.46(10) . 2_765 ?
O25 La2 O15 80.27(11) . 2_765 ?
O25 La2 O24 74.56(11) . . ?
O25 La2 O23 74.82(12) . . ?
O25 La2 C30 78.53(11) . 2_765 ?
O25 La2 O22 122.91(17) . . ?
O25 La2 O26A 140.0(2) . . ?
O25 La2 O27 133.3(6) . . ?
O25 La2 H27A 139.6 . . ?
O25 La2 H27B 143.9 . . ?
O16 La2 C30 25.21(10) 2_765 2_765 ?
O16 La2 O22 110.21(19) 2_765 . ?
O16 La2 H27A 124.1 2_765 . ?
O16 La2 H27B 94.2 2_765 . ?
O15 La2 O16 49.76(9) 2_765 2_765 ?
O15 La2 O24 150.24(11) 2_765 . ?
O15 La2 C30 25.20(10) 2_765 2_765 ?
O15 La2 O22 65.22(19) 2_765 . ?
O15 La2 O26A 69.49(18) 2_765 . ?
O15 La2 O27 66.6(6) 2_765 . ?
O15 La2 H27A 85.2 2_765 . ?
O15 La2 H27B 65.9 2_765 . ?
O18 La2 O17 82.19(10) . 2_665 ?
O18 La2 O25 81.73(11) . . ?
O18 La2 O16 72.04(10) . 2_765 ?
O18 La2 O15 121.80(10) . 2_765 ?
O18 La2 O24 70.17(11) . . ?
O18 La2 O23 135.94(12) . . ?
O18 La2 C30 96.91(11) . 2_765 ?
O18 La2 O22 155.13(18) . . ?
O18 La2 O26A 92.3(2) . . ?
O18 La2 O26B 76.7(3) . . ?
O18 La2 O27 143.6(6) . . ?
O18 La2 H27A 136.8 . . ?
O18 La2 H27B 126.2 . . ?
O24 La2 O16 131.85(10) . 2_765 ?
O24 La2 C30 151.47(12) . 2_765 ?
O24 La2 O22 116.7(2) . . ?
O24 La2 H27A 103.9 . . ?
O24 La2 H27B 132.4 . . ?
O23 La2 O16 131.00(12) . 2_765 ?
O23 La2 O15 90.53(12) . 2_765 ?
O23 La2 O24 67.88(12) . . ?
O23 La2 C30 113.81(13) . 2_765 ?
O23 La2 O22 62.23(18) . . ?
O23 La2 O26A 129.2(2) . . ?
O23 La2 O27 73.7(6) . . ?
O23 La2 H27A 67.8 . . ?
O23 La2 H27B 92.7 . . ?
C30 La2 H27A 102.6 2_765 . ?
C30 La2 H27B 75.9 2_765 . ?
O26A La2 O16 69.1(2) . 2_765 ?
O26A La2 O24 140.06(19) . . ?
O26A La2 C30 62.9(2) . 2_765 ?
O26B La2 O25 137.9(2) . . ?
O26B La2 O24 128.5(3) . . ?
O26B La2 O23 142.6(3) . . ?
O27 La2 O24 122.0(6) . . ?
O27 La2 H27A 19.0 . . ?
O27 La2 H27B 19.0 . . ?
H27A La2 H27B 30.8 . . ?
C29 O17 La2 130.6(3) . 2_665 ?
C8 O9 La1 91.5(2) . 1_455 ?
La2 O25 H25A 126.1 . . ?
La2 O25 H25B 126.2 . . ?
H25A O25 H25B 104.5 . . ?
C30 O16 La2 90.5(2) . 2_765 ?
C1 O7 La1 91.4(2) . . ?
C1 O8 La1 97.0(2) . . ?
C8 O10 La1 96.2(2) . 1_455 ?
C30 O15 La2 94.6(2) . 2_765 ?
C31 O1 La1 131.7(3) . . ?
C38 O3 La1 156.2(3) . 2_777 ?
C29 O18 La2 152.5(3) . . ?
La1 O20 H20A 109.9 . . ?
La1 O20 H20B 110.0 . . ?
H20A O20 H20B 104.2 . . ?
La1 O19 H19A 112.7 . . ?
La1 O19 H19B 112.6 . . ?
H19A O19 H19B 101.3 . . ?
La2 O24 H24A 126.8 . . ?
La2 O24 H24B 125.8 . . ?
H24A O24 H24B 104.6 . . ?
C39 N3 C36 117.5(3) . . ?
C39 N3 C40 125.2(3) . . ?
C40 N3 C36 117.2(4) . . ?
C21 N1 C23 117.1(3) . . ?
C22 N1 C23 116.9(3) . . ?
C22 N1 C21 125.8(3) . . ?
La2 O23 H23A 110.2 . . ?
La2 O23 H23B 110.2 . . ?
H23A O23 H23B 103.7 . . ?
La1 O21 H21A 101.6 . . ?
La1 O21 H21B 100.9 . . ?
H21A O21 H21B 104.4 . . ?
C3 C4 C8 120.1(3) . . ?
C3 C4 C5 120.2(4) . . ?
C5 C4 C8 119.7(3) . . ?
C4 C3 H3 120.1 . . ?
C4 C3 C2 119.8(3) . . ?
C2 C3 H3 120.1 . . ?
C35 C34 C38 119.9(4) . . ?
C33 C34 C35 120.4(4) . . ?
C33 C34 C38 119.6(3) . . ?
C3 C2 C1 121.0(3) . . ?
C3 C2 C7 120.4(3) . . ?
C7 C2 C1 118.5(3) . . ?
O7 C1 O8 120.5(4) . . ?
O7 C1 C2 120.8(4) . . ?
O8 C1 C2 118.6(3) . . ?
O17 C29 C27 118.4(3) . . ?
O18 C29 O17 124.3(4) . . ?
O18 C29 C27 117.3(4) . . ?
O9 C8 La1 63.4(2) . 1_455 ?
O9 C8 O10 121.3(4) . . ?
O9 C8 C4 120.1(3) . . ?
O10 C8 La1 58.6(2) . 1_455 ?
O10 C8 C4 118.5(3) . . ?
C4 C8 La1 168.1(3) . 1_455 ?
C5 C6 N2 119.9(3) . . ?
C7 C6 C5 121.3(3) . . ?
C7 C6 N2 118.8(3) . . ?
C26 C27 C29 119.4(3) . . ?
C28 C27 C29 120.8(4) . . ?
C28 C27 C26 119.8(4) . . ?
O16 C30 La2 64.3(2) . 2_765 ?
O16 C30 O15 122.0(4) . . ?
O16 C30 C25 119.5(3) . . ?
O15 C30 La2 60.2(2) . 2_765 ?
O15 C30 C25 118.4(3) . . ?
C25 C30 La2 160.9(3) . 2_765 ?
C34 C35 H35 120.7 . . ?
C36 C35 C34 118.6(4) . . ?
C36 C35 H35 120.7 . . ?
C27 C26 H26 119.8 . . ?
C25 C26 C27 120.4(3) . . ?
C25 C26 H26 119.8 . . ?
C33 C32 C31 121.7(4) . . ?
C33 C32 C37 118.8(4) . . ?
C37 C32 C31 119.5(4) . . ?
C27 C28 H28 120.5 . . ?
C23 C28 C27 119.0(4) . . ?
C23 C28 H28 120.5 . . ?
C28 C23 N1 117.5(4) . . ?
C28 C23 C24 121.9(4) . . ?
C24 C23 N1 120.5(3) . . ?
C4 C5 H5 120.4 . . ?
C6 C5 C4 119.2(4) . . ?
C6 C5 H5 120.4 . . ?
C26 C25 C30 120.3(3) . . ?
C26 C25 C24 119.7(4) . . ?
C24 C25 C30 119.9(4) . . ?
C34 C33 H33 119.7 . . ?
C32 C33 C34 120.5(4) . . ?
C32 C33 H33 119.7 . . ?
C2 C7 H7 120.4 . . ?
C6 C7 C2 119.1(4) . . ?
C6 C7 H7 120.4 . . ?
O3 C38 C34 116.5(4) . . ?
O4 C38 O3 123.8(4) . . ?
O4 C38 C34 119.7(4) . . ?
C17 C18 C21 119.4(4) . . ?
C19 C18 C21 120.3(4) . . ?
C19 C18 C17 120.3(4) . . ?
O1 C31 C32 117.7(4) . . ?
O2 C31 O1 124.4(4) . . ?
O2 C31 C32 117.9(4) . . ?
C23 C24 C25 119.2(4) . . ?
C23 C24 H24 120.4 . . ?
C25 C24 H24 120.4 . . ?
O6 C39 N3 121.4(4) . . ?
O6 C39 C44 122.5(4) . . ?
N3 C39 C44 116.1(4) . . ?
C43 C44 C39 119.8(4) . . ?
C45 C44 C39 119.3(4) . . ?
C45 C44 C43 120.9(4) . . ?
C32 C37 H37 120.2 . . ?
C36 C37 C32 119.7(4) . . ?
C36 C37 H37 120.2 . . ?
C44 C43 C43 118.2(5) . 2_876 ?
C41 C43 C44 121.7(4) . . ?
C41 C43 C43 120.1(5) . 2_876 ?
C35 C36 N3 121.1(4) . . ?
C35 C36 C37 121.9(4) . . ?
C37 C36 N3 117.0(4) . . ?
O14 C21 N1 121.5(4) . . ?
O14 C21 C18 122.1(4) . . ?
N1 C21 C18 116.5(4) . . ?
C17 C16 C22 119.5(4) . . ?
C15 C16 C17 120.6(4) . . ?
C15 C16 C22 119.9(4) . . ?
C18 C17 C12 119.2(4) . . ?
C16 C17 C18 121.6(4) . . ?
C16 C17 C12 119.2(4) . . ?
C43 C41 C40 120.0(4) . . ?
C42 C41 C43 120.6(4) . . ?
C42 C41 C40 119.4(4) . . ?
N1 C22 C16 117.2(4) . . ?
O13 C22 N1 120.5(4) . . ?
O13 C22 C16 122.2(4) . . ?
O5 C40 N3 120.7(4) . . ?
O5 C40 C41 123.2(4) . . ?
N3 C40 C41 116.1(4) . . ?
O11B C10B N2 116.1(6) . . ?
O11B C10B C11 123.8(6) . . ?
N2 C10B C11 120.0 . . ?
C10B N2 C6 119.9(3) . . ?
C9A N2 C6 119.6(2) . . ?
C9A N2 C10B 120.0 . . ?
C9B N2 C6 114.1(4) . . ?
C9B N2 C10A 133.3(5) . . ?
C10A N2 C6 112.4(4) . . ?
O12B C9A N2 116.3(6) . . ?
O12B C9A C13 123.7(6) . . ?
N2 C9A C13 120.0 . . ?
C9A C13 C14 120.1(3) . . ?
C12 C13 C9A 120.0 . . ?
C12 C13 C14 119.9(3) . . ?
C12 C13 C9B 122.0(4) . . ?
C14 C13 C9B 117.7(4) . . ?
C13 C12 C17 119.9(2) . . ?
C13 C12 C11 120.0 . . ?
C11 C12 C17 120.1(2) . . ?
C10B C11 C20 120.8(2) . . ?
C12 C11 C10B 120.0 . . ?
C12 C11 C20 119.2(2) . . ?
C12 C11 C10A 122.9(4) . . ?
C20 C11 C10A 117.8(4) . . ?
C11 C20 H20 119.8 . . ?
C19 C20 C11 120.4(4) . . ?
C19 C20 H20 119.8 . . ?
C16 C15 H15 119.9 . . ?
C16 C15 C14 120.3(4) . . ?
C14 C15 H15 119.9 . . ?
C44 C45 H45 119.8 . . ?
C44 C45 C42 120.4(4) . 2_876 ?
C42 C45 H45 119.8 2_876 . ?
C18 C19 C20 120.8(4) . . ?
C18 C19 H19 119.6 . . ?
C20 C19 H19 119.6 . . ?
C41 C42 C45 119.8(4) . 2_876 ?
C41 C42 H42 120.1 . . ?
C45 C42 H42 120.1 2_876 . ?
C13 C14 C15 120.2(4) . . ?
C13 C14 H14 119.9 . . ?
C15 C14 H14 119.9 . . ?
C46 O22 La2 127.7(8) . . ?
La2 O26A H26A 110.9 . . ?
La2 O26A H26B 111.7 . . ?
H26A O26A H26B 103.6 . . ?
C47 N4 C48 120.8(11) . . ?
C46 N4 C47 111.5(10) . . ?
C46 N4 C48 127.6(12) . . ?
N4 C47 H47A 109.5 . . ?
N4 C47 H47B 109.5 . . ?
N4 C47 H47C 109.5 . . ?
H47A C47 H47B 109.5 . . ?
H47A C47 H47C 109.5 . . ?
H47B C47 H47C 109.5 . . ?
O22 C46 N4 128.4(13) . . ?
O22 C46 H46 115.8 . . ?
N4 C46 H46 115.8 . . ?
La2 O26B H26C 117.3 . . ?
La2 O26B H26D 112.3 . . ?
H26C O26B H26D 100.9 . . ?
N4 C48 H48B 109.5 . . ?
N4 C48 H48A 109.5 . . ?
N4 C48 H48C 109.5 . . ?
H48B C48 H48A 109.5 . . ?
H48B C48 H48C 109.5 . . ?
H48A C48 H48C 109.5 . . ?
N2 C9B C13 109.8(6) . . ?
O12A C9B N2 127.5(8) . . ?
O12A C9B C13 122.7(9) . . ?
N2 C10A C11 109.5(6) . . ?
O11A C10A N2 127.5(8) . . ?
O11A C10A C11 122.9(9) . . ?
La2 O27 H27A 75.5 . . ?
La2 O27 H27B 75.5 . . ?
H27A O27 H27B 104.4 . . ?

loop_
_geom_bond_atom_site_label_1
_geom_bond_atom_site_label_2
_geom_bond_distance
_geom_bond_site_symmetry_2
_geom_bond_publ_flag
La1 O9 2.657(3) 1_655 ?
La1 O7 2.673(3) . ?
La1 O8 2.547(3) . ?
La1 O10 2.551(3) 1_655 ?
La1 O1 2.529(3) . ?
La1 O3 2.357(3) 2_777 ?
La1 O20 2.569(3) . ?
La1 O19 2.563(3) . ?
La1 O21 2.703(4) . ?
La1 C8 2.970(4) 1_655 ?
La2 O17 2.514(3) 2_665 ?
La2 O25 2.524(3) . ?
La2 O16 2.660(3) 2_765 ?
La2 O15 2.571(3) 2_765 ?
La2 O18 2.414(3) . ?
La2 O24 2.619(3) . ?
La2 O23 2.539(3) . ?
La2 C30 2.953(4) 2_765 ?
La2 O22 2.671(7) . ?
La2 O26A 2.601(8) . ?
La2 O26B 2.496(11) . ?
La2 O27 2.60(3) . ?
La2 H27A 2.5288 . ?
La2 H27B 2.5288 . ?
O17 C29 1.272(5) . ?
O9 C8 1.261(5) . ?
O25 H25A 0.8510 . ?
O25 H25B 0.8489 . ?
O16 C30 1.258(5) . ?
O7 C1 1.257(5) . ?
O8 C1 1.269(5) . ?
O10 C8 1.270(5) . ?
O15 C30 1.261(5) . ?
O1 C31 1.259(5) . ?
O3 C38 1.249(5) . ?
O18 C29 1.248(5) . ?
O20 H20A 0.8597 . ?
O20 H20B 0.8588 . ?
O4 C38 1.242(6) . ?
O6 C39 1.198(5) . ?
O19 H19A 0.9298 . ?
O19 H19B 0.9297 . ?
O12B C9A 1.279(11) . ?
O14 C21 1.206(5) . ?
O24 H24A 0.8481 . ?
O24 H24B 0.8502 . ?
O5 C40 1.206(6) . ?
N3 C39 1.398(6) . ?
N3 C36 1.449(5) . ?
N3 C40 1.411(6) . ?
N1 C23 1.460(5) . ?
N1 C21 1.406(5) . ?
N1 C22 1.385(6) . ?
O11B C10B 1.278(10) . ?
O2 C31 1.243(6) . ?
O13 C22 1.211(6) . ?
O23 H23A 0.8647 . ?
O23 H23B 0.8650 . ?
O21 H21A 0.8508 . ?
O21 H21B 0.8504 . ?
C4 C3 1.382(5) . ?
C4 C8 1.498(5) . ?
C4 C5 1.399(5) . ?
C3 H3 0.9300 . ?
C3 C2 1.387(5) . ?
C34 C35 1.395(5) . ?
C34 C33 1.392(6) . ?
C34 C38 1.501(5) . ?
C2 C1 1.493(5) . ?
C2 C7 1.395(5) . ?
C29 C27 1.498(5) . ?
C6 C5 1.383(6) . ?
C6 C7 1.376(6) . ?
C6 N2 1.486(4) . ?
C27 C26 1.394(6) . ?
C27 C28 1.392(5) . ?
C30 C25 1.502(6) . ?
C35 H35 0.9300 . ?
C35 C36 1.377(6) . ?
C26 H26 0.9300 . ?
C26 C25 1.390(6) . ?
C32 C33 1.389(6) . ?
C32 C31 1.505(6) . ?
C32 C37 1.406(5) . ?
C28 H28 0.9300 . ?
C28 C23 1.379(6) . ?
C23 C24 1.383(6) . ?
C5 H5 0.9300 . ?
C25 C24 1.392(5) . ?
C33 H33 0.9300 . ?
C7 H7 0.9300 . ?
C18 C21 1.488(5) . ?
C18 C17 1.416(6) . ?
C18 C19 1.360(6) . ?
C24 H24 0.9300 . ?
C39 C44 1.487(5) . ?
C44 C43 1.412(6) . ?
C44 C45 1.371(7) . ?
C37 H37 0.9300 . ?
C37 C36 1.381(6) . ?
C43 C43 1.417(7) 2_876 ?
C43 C41 1.398(6) . ?
C16 C17 1.415(6) . ?
C16 C22 1.480(5) . ?
C16 C15 1.372(7) . ?
C17 C12 1.425(4) . ?
C41 C40 1.485(5) . ?
C41 C42 1.374(6) . ?
C10B N2 1.3900 . ?
C10B C11 1.3900 . ?
N2 C9A 1.3900 . ?
N2 C9B 1.395(10) . ?
N2 C10A 1.409(10) . ?
C9A C13 1.3900 . ?
C13 C12 1.3900 . ?
C13 C14 1.406(5) . ?
C13 C9B 1.546(8) . ?
C12 C11 1.3900 . ?
C11 C20 1.410(5) . ?
C11 C10A 1.538(9) . ?
C20 H20 0.9300 . ?
C20 C19 1.405(6) . ?
C15 H15 0.9300 . ?
C15 C14 1.407(6) . ?
C45 H45 0.9300 . ?
C45 C42 1.410(6) 2_876 ?
C19 H19 0.9300 . ?
C42 H42 0.9300 . ?
C14 H14 0.9300 . ?
O22 C46 1.182(11) . ?
O26A H26A 0.8693 . ?
O26A H26B 0.8693 . ?
N4 C47 1.423(13) . ?
N4 C46 1.416(13) . ?
N4 C48 1.475(14) . ?
C47 H47A 0.9600 . ?
C47 H47B 0.9600 . ?
C47 H47C 0.9600 . ?
C46 H46 0.9300 . ?
O26B H26C 0.9236 . ?
O26B H26D 0.9225 . ?
C48 H48B 0.9600 . ?
C48 H48A 0.9600 . ?
C48 H48C 0.9600 . ?
O11A C10A 1.157(12) . ?
O12A C9B 1.155(13) . ?
O27 H27A 0.8500 . ?
O27 H27B 0.8504 . ?

loop_
_geom_torsion_atom_site_label_1
_geom_torsion_atom_site_label_2
_geom_torsion_atom_site_label_3
_geom_torsion_atom_site_label_4
_geom_torsion
_geom_torsion_site_symmetry_1
_geom_torsion_site_symmetry_2
_geom_torsion_site_symmetry_3
_geom_torsion_site_symmetry_4
_geom_torsion_publ_flag
La1 O9 C8 O10 -9.9(5) 1_455 . . . ?
La1 O9 C8 C4 167.1(4) 1_455 . . . ?
La1 O7 C1 O8 12.2(4) . . . . ?
La1 O7 C1 C2 -164.6(3) . . . . ?
La1 O8 C1 O7 -12.9(4) . . . . ?
La1 O8 C1 C2 163.9(3) . . . . ?
La1 O10 C8 O9 10.4(5) 1_455 . . . ?
La1 O10 C8 C4 -166.7(3) 1_455 . . . ?
La1 O1 C31 O2 49.1(7) . . . . ?
La1 O1 C31 C32 -131.7(4) . . . . ?
La1 O3 C38 O4 -27.7(12) 2_777 . . . ?
La1 O3 C38 C34 150.6(7) 2_777 . . . ?
La2 O17 C29 O18 -102.9(5) 2_665 . . . ?
La2 O17 C29 C27 75.4(5) 2_665 . . . ?
La2 O16 C30 O15 18.2(4) 2_765 . . . ?
La2 O16 C30 C25 -158.8(3) 2_765 . . . ?
La2 O15 C30 O16 -19.0(4) 2_765 . . . ?
La2 O15 C30 C25 158.1(3) 2_765 . . . ?
La2 O18 C29 O17 21.1(10) . . . . ?
La2 O18 C29 C27 -157.3(5) . . . . ?
La2 C30 C25 C26 -90.2(8) 2_765 . . . ?
La2 C30 C25 C24 85.2(9) 2_765 . . . ?
La2 O22 C46 N4 109.0(14) . . . . ?
O17 C29 C27 C26 -160.0(4) . . . . ?
O17 C29 C27 C28 18.8(6) . . . . ?
O16 C30 C25 C26 6.3(6) . . . . ?
O16 C30 C25 C24 -178.3(4) . . . . ?
O15 C30 C25 C26 -170.9(4) . . . . ?
O15 C30 C25 C24 4.5(6) . . . . ?
O18 C29 C27 C26 18.4(6) . . . . ?
O18 C29 C27 C28 -162.7(4) . . . . ?
O6 C39 C44 C43 -177.3(4) . . . . ?
O6 C39 C44 C45 4.5(7) . . . . ?
O12B C9A C13 C12 178.9(4) . . . . ?
O12B C9A C13 C14 -2.4(4) . . . . ?
N3 C39 C44 C43 3.9(6) . . . . ?
N3 C39 C44 C45 -174.3(4) . . . . ?
N1 C23 C24 C25 175.1(4) . . . . ?
O11B C10B N2 C6 -11.3(4) . . . . ?
O11B C10B N2 C9A 176.9(4) . . . . ?
O11B C10B C11 C12 -176.6(4) . . . . ?
O11B C10B C11 C20 2.0(4) . . . . ?
C4 C3 C2 C1 178.5(4) . . . . ?
C4 C3 C2 C7 1.4(7) . . . . ?
C3 C4 C8 La1 99.9(13) . . . 1_455 ?
C3 C4 C8 O9 -4.4(7) . . . . ?
C3 C4 C8 O10 172.7(4) . . . . ?
C3 C4 C5 C6 0.7(7) . . . . ?
C3 C2 C1 O7 -22.9(6) . . . . ?
C3 C2 C1 O8 160.3(4) . . . . ?
C3 C2 C7 C6 1.2(7) . . . . ?
C34 C35 C36 N3 -177.1(4) . . . . ?
C34 C35 C36 C37 2.4(7) . . . . ?
C1 C2 C7 C6 -176.0(4) . . . . ?
C29 C27 C26 C25 176.6(4) . . . . ?
C29 C27 C28 C23 -177.7(4) . . . . ?
C8 C4 C3 C2 -178.8(4) . . . . ?
C8 C4 C5 C6 177.2(4) . . . . ?
C6 N2 C9A O12B 9.2(4) . . . . ?
C6 N2 C9A C13 -171.9(3) . . . . ?
C6 N2 C9B C13 -164.9(4) . . . . ?
C6 N2 C9B O12A 14.9(13) . . . . ?
C6 N2 C10A C11 178.0(4) . . . . ?
C6 N2 C10A O11A 0.7(13) . . . . ?
C27 C26 C25 C30 177.2(4) . . . . ?
C27 C26 C25 C24 1.8(6) . . . . ?
C27 C28 C23 N1 -175.8(4) . . . . ?
C27 C28 C23 C24 0.4(7) . . . . ?
C30 C25 C24 C23 -175.6(4) . . . . ?
C35 C34 C33 C32 -1.3(7) . . . . ?
C35 C34 C38 O3 -175.9(5) . . . . ?
C35 C34 C38 O4 2.5(7) . . . . ?
C26 C27 C28 C23 1.2(7) . . . . ?
C26 C25 C24 C23 -0.2(7) . . . . ?
C32 C37 C36 N3 178.5(4) . . . . ?
C32 C37 C36 C35 -1.0(7) . . . . ?
C28 C27 C26 C25 -2.3(6) . . . . ?
C28 C23 C24 C25 -0.9(7) . . . . ?
C23 N1 C21 O14 5.0(2) . . . . ?
C23 N1 C21 C18 -175.6(3) . . . . ?
C23 N1 C22 O13 -6.6(5) . . . . ?
C23 N1 C22 C16 175.5(3) . . . . ?
C5 C4 C3 C2 -2.4(7) . . . . ?
C5 C4 C8 La1 -76.6(14) . . . 1_455 ?
C5 C4 C8 O9 179.1(4) . . . . ?
C5 C4 C8 O10 -3.8(6) . . . . ?
C5 C6 C7 C2 -2.9(7) . . . . ?
C5 C6 N2 C10B 60.2(5) . . . . ?
C5 C6 N2 C9A -128.0(4) . . . . ?
C5 C6 N2 C9B -118.1(6) . . . . ?
C5 C6 N2 C10A 65.8(7) . . . . ?
C33 C34 C35 C36 -1.3(7) . . . . ?
C33 C34 C38 O3 6.6(6) . . . . ?
C33 C34 C38 O4 -175.1(4) . . . . ?
C33 C32 C31 O1 -19.7(7) . . . . ?
C33 C32 C31 O2 159.5(5) . . . . ?
C33 C32 C37 C36 -1.6(7) . . . . ?
C7 C2 C1 O7 154.3(4) . . . . ?
C7 C2 C1 O8 -22.5(6) . . . . ?
C7 C6 C5 C4 2.0(7) . . . . ?
C7 C6 N2 C10B -117.0(4) . . . . ?
C7 C6 N2 C9A 54.9(5) . . . . ?
C7 C6 N2 C9B 64.8(7) . . . . ?
C7 C6 N2 C10A -111.3(6) . . . . ?
C38 C34 C35 C36 -178.8(4) . . . . ?
C38 C34 C33 C32 176.3(4) . . . . ?
C18 C17 C12 C13 179.0(3) . . . . ?
C18 C17 C12 C11 -3.3(4) . . . . ?
C31 C32 C33 C34 -176.6(4) . . . . ?
C31 C32 C37 C36 177.7(4) . . . . ?
C39 N3 C36 C35 66.8(6) . . . . ?
C39 N3 C36 C37 -112.8(5) . . . . ?
C39 N3 C40 O5 -168.5(5) . . . . ?
C39 N3 C40 C41 12.4(6) . . . . ?
C39 C44 C43 C43 -179.0(5) . . . 2_876 ?
C39 C44 C43 C41 2.3(7) . . . . ?
C39 C44 C45 C42 177.2(4) . . . 2_876 ?
C44 C43 C41 C40 -1.6(7) . . . . ?
C44 C43 C41 C42 178.6(5) . . . . ?
C37 C32 C33 C34 2.7(7) . . . . ?
C37 C32 C31 O1 161.0(4) . . . . ?
C37 C32 C31 O2 -19.7(7) . . . . ?
C43 C44 C45 C42 -1.0(7) . . . 2_876 ?
C43 C43 C41 C40 179.7(5) 2_876 . . . ?
C43 C43 C41 C42 -0.1(8) 2_876 . . . ?
C43 C41 C40 O5 175.7(5) . . . . ?
C43 C41 C40 N3 -5.2(6) . . . . ?
C43 C41 C42 C45 1.9(7) . . . 2_876 ?
C36 N3 C39 O6 -12.7(6) . . . . ?
C36 N3 C39 C44 166.0(4) . . . . ?
C36 N3 C40 O5 13.7(6) . . . . ?
C36 N3 C40 C41 -165.4(4) . . . . ?
C21 N1 C23 C28 -84.4(4) . . . . ?
C21 N1 C23 C24 99.3(4) . . . . ?
C21 N1 C22 O13 179.1(3) . . . . ?
C21 N1 C22 C16 1.2(4) . . . . ?
C21 C18 C17 C16 -1.1(5) . . . . ?
C21 C18 C17 C12 -179.9(3) . . . . ?
C21 C18 C19 C20 -177.9(3) . . . . ?
C16 C17 C12 C13 0.1(4) . . . . ?
C16 C17 C12 C11 177.8(3) . . . . ?
C16 C15 C14 C13 -0.9(6) . . . . ?
C17 C18 C21 O14 -179.5(2) . . . . ?
C17 C18 C21 N1 1.1(4) . . . . ?
C17 C18 C19 C20 1.4(6) . . . . ?
C17 C16 C22 N1 -1.0(5) . . . . ?
C17 C16 C22 O13 -178.8(4) . . . . ?
C17 C16 C15 C14 -0.1(6) . . . . ?
C17 C12 C11 C10B -177.7(3) . . . . ?
C17 C12 C11 C20 3.7(4) . . . . ?
C17 C12 C11 C10A -170.9(6) . . . . ?
C22 N1 C23 C28 100.8(4) . . . . ?
C22 N1 C23 C24 -75.5(5) . . . . ?
C22 N1 C21 O14 179.3(2) . . . . ?
C22 N1 C21 C18 -1.3(3) . . . . ?
C22 C16 C17 C18 1.0(6) . . . . ?
C22 C16 C17 C12 179.8(3) . . . . ?
C22 C16 C15 C14 -179.4(4) . . . . ?
C40 N3 C39 O6 169.5(4) . . . . ?
C40 N3 C39 C44 -11.8(6) . . . . ?
C40 N3 C36 C35 -115.2(5) . . . . ?
C40 N3 C36 C37 65.2(6) . . . . ?
C40 C41 C42 C45 -177.9(4) . . . 2_876 ?
C10B N2 C9A O12B -179.0(4) . . . . ?
C10B N2 C9A C13 0.0 . . . . ?
C10B C11 C20 C19 179.9(3) . . . . ?
N2 C6 C5 C4 -175.1(4) . . . . ?
N2 C6 C7 C2 174.2(4) . . . . ?
N2 C10B C11 C12 0.0 . . . . ?
N2 C10B C11 C20 178.6(3) . . . . ?
N2 C9A C13 C12 0.0 . . . . ?
N2 C9A C13 C14 178.7(3) . . . . ?
C9A C13 C12 C17 177.7(3) . . . . ?
C9A C13 C12 C11 0.0 . . . . ?
C9A C13 C14 C15 -177.3(3) . . . . ?
C13 C12 C11 C10B 0.0 . . . . ?
C13 C12 C11 C20 -178.6(3) . . . . ?
C13 C12 C11 C10A 6.8(5) . . . . ?
C12 C13 C14 C15 1.4(5) . . . . ?
C12 C13 C9B N2 -16.2(9) . . . . ?
C12 C13 C9B O12A 164.0(7) . . . . ?
C12 C11 C20 C19 -1.5(5) . . . . ?
C12 C11 C10A N2 -12.4(9) . . . . ?
C12 C11 C10A O11A 165.1(7) . . . . ?
C11 C10B N2 C6 171.8(3) . . . . ?
C11 C10B N2 C9A 0.0 . . . . ?
C11 C20 C19 C18 -1.1(6) . . . . ?
C20 C11 C10A N2 173.0(4) . . . . ?
C20 C11 C10A O11A -9.6(12) . . . . ?
C15 C16 C17 C18 -178.4(4) . . . . ?
C15 C16 C17 C12 0.5(5) . . . . ?
C15 C16 C22 N1 178.4(3) . . . . ?
C15 C16 C22 O13 0.6(6) . . . . ?
C45 C44 C43 C43 -0.8(8) . . . 2_876 ?
C45 C44 C43 C41 -179.5(4) . . . . ?
C19 C18 C21 O14 -0.2(4) . . . . ?
C19 C18 C21 N1 -179.5(3) . . . . ?
C19 C18 C17 C16 179.6(4) . . . . ?
C19 C18 C17 C12 0.8(5) . . . . ?
C42 C41 C40 O5 -4.5(7) . . . . ?
C42 C41 C40 N3 174.5(4) . . . . ?
C14 C13 C12 C17 -1.0(4) . . . . ?
C14 C13 C12 C11 -178.7(3) . . . . ?
C14 C13 C9B N2 171.1(4) . . . . ?
C14 C13 C9B O12A -8.8(12) . . . . ?
C47 N4 C46 O22 -15(2) . . . . ?
C48 N4 C46 O22 166.1(15) . . . . ?
C9B N2 C10A C11 2.9(12) . . . . ?
C9B N2 C10A O11A -174.4(9) . . . . ?
C9B C13 C12 C17 -173.6(5) . . . . ?
C9B C13 C12 C11 8.7(5) . . . . ?
C9B C13 C14 C15 174.3(5) . . . . ?
C10A N2 C9B C13 10.1(12) . . . . ?
C10A N2 C9B O12A -170.0(9) . . . . ?
C10A C11 C20 C19 173.3(5) . . . . ?

loop_
_smtbx_masks_void_nr
_smtbx_masks_void_average_x
_smtbx_masks_void_average_y
_smtbx_masks_void_average_z
_smtbx_masks_void_volume
_smtbx_masks_void_count_electrons
_smtbx_masks_void_content
1 0.000 0.000 0.000 10.6 0.0 ?
2 0.000 -0.007 0.500 320.3 96.1 '5 H2O,1 DMF'
